data_7056969
loop_
_publ_author_name
'Deblonde, Gauthier J.-P.'
'Lohrey, Trevor D.'
'An, Dahlia D.'
'Abergel, Rebecca J.'

_publ_section_title
;
 Toxic heavy metal -- Pb, Cd, Sn -- complexation by the octadentate
 hydroxypyridinonate ligand archetype 3,4,3-LI(1,2-HOPO)
;
_journal_issue 10
_journal_name_full 'New Journal of Chemistry'
_journal_page_first 7649
_journal_paper_doi 10.1039/C7NJ04559J
_journal_volume 42
_journal_year 2018
_chemical_formula_moiety '(C34 H34 N8 O12 Sn), 3(H2 O)'
_chemical_formula_sum 'C34 H40 N8 O15 Sn'
_chemical_formula_weight 919.42
_chemical_name_common 'Sn(1,2-HOPO) trihydrate'
_space_group_crystal_system orthorhombic
_space_group_IT_number 20
_space_group_name_Hall 'C 2c 2'
_space_group_name_H-M_alt 'C 2 2 21'
_symmetry_space_group_name_Hall 'C 2c 2'
_symmetry_space_group_name_H-M 'C 2 2 21'
_atom_sites_solution_hydrogens mixed
_atom_sites_solution_primary 'intrinsic phasing'
_atom_sites_solution_secondary difmap
_audit_creation_method SHELXL-2014/7
_audit_update_record
;
2017-11-20 deposited with the CCDC.
2018-01-25 downloaded from the CCDC.
;
_cell_angle_alpha 90
_cell_angle_beta 90
_cell_angle_gamma 90
_cell_formula_units_Z 4
_cell_length_a 16.0345(7)
_cell_length_b 17.0024(7)
_cell_length_c 13.3898(6)
_cell_measurement_reflns_used 9817
_cell_measurement_temperature 100(2)
_cell_measurement_theta_max 40.22
_cell_measurement_theta_min 2.61
_cell_volume 3650.4(3)
_computing_cell_refinement 'SAINT V8.37A Bruker, Madison, WI'
_computing_data_collection 'Bruker APEX3 Bruker, Madison, WI'
_computing_data_reduction 'SAINT V8.37A Bruker, Madison, WI'
_computing_molecular_graphics ORTEP-32
_computing_publication_material WinGX
_computing_structure_refinement 'SHELXL-2014/7 (Sheldrick, 2014)'
_computing_structure_solution 'SHELXT-2014/4 Bruker, Madison, WI'
_diffrn_ambient_temperature 100(2)
_diffrn_detector_area_resol_mean 10.42
_diffrn_measured_fraction_theta_full 0.996
_diffrn_measured_fraction_theta_max 0.997
_diffrn_measurement_device_type 'Bruker D8 with PHOTON 100 detector'
_diffrn_measurement_method 'phi and omega shutterless scans'
_diffrn_radiation_monochromator 'silicon 111'
_diffrn_radiation_type synchrotron
_diffrn_radiation_wavelength 0.7749
_diffrn_reflns_av_R_equivalents 0.0366
_diffrn_reflns_av_unetI/netI 0.0417
_diffrn_reflns_Laue_measured_fraction_full 0.996
_diffrn_reflns_Laue_measured_fraction_max 0.997
_diffrn_reflns_limit_h_max 26
_diffrn_reflns_limit_h_min -25
_diffrn_reflns_limit_k_max 28
_diffrn_reflns_limit_k_min -27
_diffrn_reflns_limit_l_max 21
_diffrn_reflns_limit_l_min -22
_diffrn_reflns_number 31453
_diffrn_reflns_point_group_measured_fraction_full 0.993
_diffrn_reflns_point_group_measured_fraction_max 0.994
_diffrn_reflns_theta_full 27.71
_diffrn_reflns_theta_max 40.220
_diffrn_reflns_theta_min 2.525
_diffrn_source 'Advanced Light Source, station 11.3.1'
_exptl_absorpt_coefficient_mu 0.938
_exptl_absorpt_correction_T_max 0.7479
_exptl_absorpt_correction_T_min 0.6936
_exptl_absorpt_correction_type multi-scan
_exptl_absorpt_process_details SADABS
_exptl_crystal_colour colorless
_exptl_crystal_density_diffrn 1.673
_exptl_crystal_description shard
_exptl_crystal_F_000 1880
_exptl_crystal_recrystallization_method 'Re-crystallisation from solvent: Methanol'
_exptl_crystal_size_max 0.050
_exptl_crystal_size_mid 0.030
_exptl_crystal_size_min 0.020
_refine_diff_density_max 1.680
_refine_diff_density_min -0.908
_refine_diff_density_rms 0.086
_refine_ls_abs_structure_details
;
 Flack x determined using 3278 quotients [(I+)-(I-)]/[(I+)+(I-)]
 (Parsons, Flack and Wagner, Acta Cryst. B69 (2013) 249-259).
;
_refine_ls_abs_structure_Flack 0.001(6)
_refine_ls_extinction_method none
_refine_ls_goodness_of_fit_ref 1.044
_refine_ls_hydrogen_treatment mixed
_refine_ls_matrix_type full
_refine_ls_number_parameters 271
_refine_ls_number_reflns 8824
_refine_ls_number_restraints 0
_refine_ls_restrained_S_all 1.044
_refine_ls_R_factor_all 0.0395
_refine_ls_R_factor_gt 0.0318
_refine_ls_shift/su_max 0.001
_refine_ls_shift/su_mean 0.000
_refine_ls_structure_factor_coef Fsqd
_refine_ls_weighting_details 'w=1/[\s^2^(Fo^2^)+(0.0393P)^2^+0.8315P] where P=(Fo^2^+2Fc^2^)/3'
_refine_ls_weighting_scheme calc
_refine_ls_wR_factor_gt 0.0733
_refine_ls_wR_factor_ref 0.0765
_reflns_Friedel_coverage 0.835
_reflns_Friedel_fraction_full 0.989
_reflns_Friedel_fraction_max 0.991
_reflns_number_gt 7861
_reflns_number_total 8824
_reflns_threshold_expression 'I > 2\s(I)'
_cod_data_source_file c7nj04559j2.cif
_cod_data_source_block SnHOPO
_cod_depositor_comments
;
The following automatic conversions were performed:

'_atom_sites_solution_secondary' value 'diffmap' was changed to
'difmap'.

Automatic conversion script
Id: cif_fix_values 4973 2017-02-22 13:04:09Z antanas 

 Adding full bibliography for 7056969.cif.
;
_cod_database_code 7056969
_shelx_shelxl_version_number 2014/7
_shelx_space_group_comment
;
The symmetry employed for this shelxl refinement is uniquely defined
by the following loop, which should always be used as a source of
symmetry information in preference to the above space-group names.
They are only intended as comments.
;
_shelx_estimated_absorpt_t_min 0.955
_shelx_estimated_absorpt_t_max 0.981

loop_
_space_group_symop_operation_xyz
'x, y, z'
'-x, -y, z+1/2'
'-x, y, -z+1/2'
'x, -y, -z'
'x+1/2, y+1/2, z'
'-x+1/2, -y+1/2, z+1/2'
'-x+1/2, y+1/2, -z+1/2'
'x+1/2, -y+1/2, -z'

loop_
_atom_site_label
_atom_site_type_symbol
_atom_site_fract_x
_atom_site_fract_y
_atom_site_fract_z
_atom_site_U_iso_or_equiv
_atom_site_adp_type
_atom_site_occupancy
_atom_site_site_symmetry_order
_atom_site_calc_flag
_atom_site_refinement_flags_posn
_atom_site_refinement_flags_adp
_atom_site_refinement_flags_occupancy
C1 C 0.51809(14) 0.35715(15) 0.46858(19) 0.0221(5) Uani 1 1 d . . .
C2 C 0.54001(18) 0.3713(2) 0.5691(2) 0.0295(5) Uani 1 1 d . . .
H2 H 0.5438 0.4236 0.5935 0.035 Uiso 1 1 calc R U .
C3 C 0.5558(2) 0.3087(2) 0.6314(2) 0.0346(6) Uani 1 1 d . . .
H3 H 0.5707 0.3179 0.6990 0.042 Uiso 1 1 calc R U .
C4 C 0.55026(19) 0.23209(19) 0.5963(2) 0.0320(6) Uani 1 1 d . . .
H4 H 0.5617 0.1893 0.6397 0.038 Uiso 1 1 calc R U .
C5 C 0.52824(16) 0.21823(16) 0.4992(2) 0.0250(5) Uani 1 1 d . . .
C6 C 0.51584(15) 0.13651(15) 0.4575(2) 0.0265(5) Uani 1 1 d . . .
C7 C 0.5734(2) 0.02446(19) 0.3669(3) 0.0388(7) Uani 1 1 d . . .
H7A H 0.5329 -0.0058 0.4073 0.047 Uiso 1 1 calc R U .
H7B H 0.6283 -0.0017 0.3732 0.047 Uiso 1 1 calc R U .
C8 C 0.5464(2) 0.0217(2) 0.2577(4) 0.0512(9) Uani 1 1 d . . .
H8A H 0.5703 0.0677 0.2226 0.061 Uiso 1 1 calc R U .
H8B H 0.5699 -0.0262 0.2266 0.061 Uiso 1 1 calc R U .
C9 C 0.65770(16) 0.14689(16) 0.3879(2) 0.0253(5) Uani 1 1 d . . .
H9A H 0.6458 0.2039 0.3833 0.030 Uiso 1 1 calc R U .
H9B H 0.6803 0.1295 0.3228 0.030 Uiso 1 1 calc R U .
C10 C 0.72312(17) 0.13287(18) 0.4692(2) 0.0310(6) Uani 1 1 d . . .
H10A H 0.7005 0.1503 0.5344 0.037 Uiso 1 1 calc R U .
H10B H 0.7349 0.0758 0.4739 0.037 Uiso 1 1 calc R U .
C11 C 0.80406(17) 0.17681(17) 0.4481(3) 0.0310(6) Uani 1 1 d . . .
H11A H 0.8438 0.1680 0.5036 0.037 Uiso 1 1 calc R U .
H11B H 0.8296 0.1563 0.3861 0.037 Uiso 1 1 calc R U .
C12 C 0.77899(14) 0.29415(16) 0.3480(2) 0.0241(4) Uani 1 1 d . . .
C13 C 0.75204(12) 0.37857(17) 0.3480(2) 0.0226(4) Uani 1 1 d . . .
C14 C 0.80041(17) 0.43898(18) 0.3824(2) 0.0294(5) Uani 1 1 d . . .
H14 H 0.8504 0.4284 0.4181 0.035 Uiso 1 1 calc R U .
C15 C 0.77550(18) 0.51683(18) 0.3646(2) 0.0316(6) Uani 1 1 d . . .
H15 H 0.8090 0.5591 0.3880 0.038 Uiso 1 1 calc R U .
C16 C 0.70358(17) 0.53231(16) 0.3139(2) 0.0268(5) Uani 1 1 d . . .
H16 H 0.6887 0.5852 0.2994 0.032 Uiso 1 1 calc R U .
C17 C 0.65103(15) 0.47019(14) 0.2828(2) 0.0212(4) Uani 1 1 d . . .
N1 N 0.51128(12) 0.28082(12) 0.43853(15) 0.0197(4) Uani 1 1 d . . .
N2 N 0.67824(12) 0.39559(12) 0.30112(16) 0.0199(4) Uani 1 1 d . . .
N3 N 0.57993(14) 0.10454(14) 0.40836(19) 0.0265(4) Uani 1 1 d . . .
N4 N 0.78800(14) 0.26115(14) 0.43733(19) 0.0266(4) Uani 1 1 d . . .
H4A H 0.7842 0.2906 0.4912 0.032 Uiso 1 1 calc R U .
O1 O 0.50312(17) 0.41058(9) 0.40304(12) 0.0238(3) Uani 1 1 d . . .
O2 O 0.48572(10) 0.26756(10) 0.34388(13) 0.0210(4) Uani 1 1 d . . .
O3 O 0.62717(10) 0.33592(10) 0.27354(14) 0.0223(4) Uani 1 1 d . . .
O4 O 0.58031(10) 0.47772(9) 0.24050(19) 0.0230(4) Uani 1 1 d . . .
O5 O 0.44920(14) 0.10295(14) 0.47377(19) 0.0368(5) Uani 1 1 d . . .
O6 O 0.79259(13) 0.26041(14) 0.26854(15) 0.0330(5) Uani 1 1 d . . .
O7W O 0.68358(16) 0.19966(14) 0.13611(19) 0.0343(5) Uani 1 1 d . . .
O8W O 0.3692(2) 0.5000 0.5000 0.0517(10) Uani 1 2 d S T P
Sn1 Sn 0.5000 0.37384(2) 0.2500 0.01570(5) Uani 1 2 d S T P
H7WA H 0.716(3) 0.221(2) 0.181(3) 0.034(10) Uiso 1 1 d . . .
H7WB H 0.633(3) 0.208(3) 0.149(4) 0.054(14) Uiso 1 1 d . . .

loop_
_atom_site_aniso_label
_atom_site_aniso_U_11
_atom_site_aniso_U_22
_atom_site_aniso_U_33
_atom_site_aniso_U_23
_atom_site_aniso_U_13
_atom_site_aniso_U_12
C1 0.0175(10) 0.0278(10) 0.0212(10) -0.0006(8) -0.0022(7) 0.0035(7)
C2 0.0285(12) 0.0378(13) 0.0221(11) -0.0016(11) -0.0053(9) 0.0007(11)
C3 0.0317(14) 0.0530(18) 0.0192(12) 0.0054(12) -0.0044(10) 0.0018(13)
C4 0.0296(13) 0.0423(15) 0.0241(13) 0.0126(11) -0.0019(10) 0.0023(11)
C5 0.0170(9) 0.0318(12) 0.0263(12) 0.0099(10) 0.0004(9) 0.0022(8)
C6 0.0211(12) 0.0282(11) 0.0301(12) 0.0141(9) -0.0003(8) -0.0020(8)
C7 0.0476(18) 0.0322(14) 0.0366(16) 0.0000(12) 0.0054(14) -0.0122(13)
C8 0.0405(15) 0.0517(18) 0.061(2) -0.022(2) -0.003(2) 0.0026(13)
C9 0.0188(10) 0.0264(11) 0.0308(13) 0.0066(9) -0.0007(9) -0.0003(8)
C10 0.0223(11) 0.0318(13) 0.0389(15) 0.0121(11) -0.0039(10) 0.0020(10)
C11 0.0188(10) 0.0314(13) 0.0427(16) 0.0067(11) -0.0052(10) 0.0030(9)
C12 0.0128(9) 0.0317(12) 0.0278(12) 0.0010(10) -0.0032(8) 0.0016(8)
C13 0.0152(9) 0.0294(12) 0.0231(11) -0.0004(11) -0.0024(7) -0.0012(8)
C14 0.0202(11) 0.0358(13) 0.0321(14) 0.0017(11) -0.0093(10) -0.0061(9)
C15 0.0262(13) 0.0329(13) 0.0357(15) 0.0000(11) -0.0085(11) -0.0115(10)
C16 0.0233(11) 0.0241(11) 0.0330(14) 0.0016(10) -0.0032(10) -0.0080(9)
C17 0.0173(9) 0.0225(10) 0.0237(10) 0.0017(8) -0.0018(8) -0.0031(7)
N1 0.0155(11) 0.0248(8) 0.0188(8) 0.0038(6) -0.0006(6) 0.0015(6)
N2 0.0145(8) 0.0227(8) 0.0225(10) 0.0000(7) -0.0023(7) -0.0025(6)
N3 0.0214(9) 0.0253(10) 0.0327(12) 0.0084(8) -0.0001(8) -0.0024(7)
N4 0.0207(9) 0.0303(11) 0.0287(11) 0.0025(9) -0.0039(8) 0.0000(8)
O1 0.0294(8) 0.0219(6) 0.0200(7) -0.0015(5) -0.0030(10) 0.0046(11)
O2 0.0226(10) 0.0219(7) 0.0185(7) 0.0029(5) -0.0033(6) -0.0021(5)
O3 0.0147(6) 0.0196(7) 0.0327(11) -0.0046(6) -0.0041(6) -0.0009(5)
O4 0.0171(6) 0.0205(6) 0.0314(11) 0.0013(8) -0.0053(8) -0.0026(5)
O5 0.0235(9) 0.0409(12) 0.0461(14) 0.0149(10) 0.0027(9) -0.0093(8)
O6 0.0253(8) 0.0442(11) 0.0293(13) -0.0056(8) 0.0006(7) 0.0099(8)
O7W 0.0345(12) 0.0376(11) 0.0309(11) -0.0091(9) -0.0006(9) 0.0045(9)
O8W 0.0296(17) 0.0414(18) 0.084(3) -0.017(2) 0.000 0.000
Sn1 0.01315(7) 0.01552(7) 0.01843(8) 0.000 -0.00205(9) 0.000

loop_
_atom_type_symbol
_atom_type_description
_atom_type_scat_dispersion_real
_atom_type_scat_dispersion_imag
_atom_type_scat_source
C C 0.0040 0.0020 'Calculated using XDISP in WinGX (Farrugia, 1999)'
H H 0.0000 0.0000 'Calculated using XDISP in WinGX (Farrugia, 1999)'
N N 0.0076 0.0040 'Calculated using XDISP in WinGX (Farrugia, 1999)'
O O 0.0133 0.0074 'Calculated using XDISP in WinGX (Farrugia, 1999)'
Sn Sn -0.4788 1.6683 'Calculated using XDISP in WinGX (Farrugia, 1999)'

loop_
_geom_angle_atom_site_label_1
_geom_angle_atom_site_label_2
_geom_angle_atom_site_label_3
_geom_angle
_geom_angle_site_symmetry_1
_geom_angle_site_symmetry_3
O1 C1 N1 117.1(2) . .
O1 C1 C2 125.2(3) . .
N1 C1 C2 117.6(2) . .
C3 C2 C1 119.5(3) . .
C3 C2 H2 120.3 . .
C1 C2 H2 120.3 . .
C2 C3 C4 120.6(3) . .
C2 C3 H3 119.7 . .
C4 C3 H3 119.7 . .
C5 C4 C3 120.0(3) . .
C5 C4 H4 120.0 . .
C3 C4 H4 120.0 . .
N1 C5 C4 118.9(3) . .
N1 C5 C6 118.0(2) . .
C4 C5 C6 123.0(2) . .
O5 C6 N3 124.5(3) . .
O5 C6 C5 118.4(3) . .
N3 C6 C5 117.1(2) . .
N3 C7 C8 114.1(3) . .
N3 C7 H7A 108.7 . .
C8 C7 H7A 108.7 . .
N3 C7 H7B 108.7 . .
C8 C7 H7B 108.7 . .
H7A C7 H7B 107.6 . .
C8 C8 C7 114.4(5) 3_655 .
C8 C8 H8A 108.7 3_655 .
C7 C8 H8A 108.7 . .
C8 C8 H8B 108.7 3_655 .
C7 C8 H8B 108.7 . .
H8A C8 H8B 107.6 . .
N3 C9 C10 112.0(2) . .
N3 C9 H9A 109.2 . .
C10 C9 H9A 109.2 . .
N3 C9 H9B 109.2 . .
C10 C9 H9B 109.2 . .
H9A C9 H9B 107.9 . .
C11 C10 C9 112.1(2) . .
C11 C10 H10A 109.2 . .
C9 C10 H10A 109.2 . .
C11 C10 H10B 109.2 . .
C9 C10 H10B 109.2 . .
H10A C10 H10B 107.9 . .
N4 C11 C10 110.4(2) . .
N4 C11 H11A 109.6 . .
C10 C11 H11A 109.6 . .
N4 C11 H11B 109.6 . .
C10 C11 H11B 109.6 . .
H11A C11 H11B 108.1 . .
O6 C12 N4 124.3(3) . .
O6 C12 C13 119.8(3) . .
N4 C12 C13 115.9(3) . .
C14 C13 N2 119.1(3) . .
C14 C13 C12 123.8(2) . .
N2 C13 C12 116.8(2) . .
C13 C14 C15 119.3(2) . .
C13 C14 H14 120.3 . .
C15 C14 H14 120.3 . .
C16 C15 C14 120.5(2) . .
C16 C15 H15 119.8 . .
C14 C15 H15 119.8 . .
C15 C16 C17 120.4(3) . .
C15 C16 H16 119.8 . .
C17 C16 H16 119.8 . .
O4 C17 N2 117.3(2) . .
O4 C17 C16 125.9(2) . .
N2 C17 C16 116.8(2) . .
O2 N1 C1 117.39(19) . .
O2 N1 C5 119.2(2) . .
C1 N1 C5 123.4(2) . .
O3 N2 C17 117.00(19) . .
O3 N2 C13 119.2(2) . .
C17 N2 C13 123.7(2) . .
C6 N3 C9 123.1(2) . .
C6 N3 C7 120.5(2) . .
C9 N3 C7 116.3(2) . .
C12 N4 C11 121.4(3) . .
C12 N4 H4A 119.3 . .
C11 N4 H4A 119.3 . .
C1 O1 Sn1 116.82(15) . .
N1 O2 Sn1 111.43(13) . .
N2 O3 Sn1 112.74(13) . .
C17 O4 Sn1 114.62(15) . .
H7WA O7W H7WB 111(4) . .
O1 Sn1 O1 146.10(8) 3_655 .
O1 Sn1 O3 104.38(9) 3_655 .
O1 Sn1 O3 85.73(8) . .
O1 Sn1 O3 85.73(8) 3_655 3_655
O1 Sn1 O3 104.38(9) . 3_655
O3 Sn1 O3 145.30(9) . 3_655
O1 Sn1 O4 78.85(9) 3_655 3_655
O1 Sn1 O4 73.92(8) . 3_655
O3 Sn1 O4 141.89(6) . 3_655
O3 Sn1 O4 72.20(6) 3_655 3_655
O1 Sn1 O4 73.92(8) 3_655 .
O1 Sn1 O4 78.85(9) . .
O3 Sn1 O4 72.20(6) . .
O3 Sn1 O4 141.89(6) 3_655 .
O4 Sn1 O4 72.45(9) 3_655 .
O1 Sn1 O2 141.15(6) 3_655 .
O1 Sn1 O2 72.38(6) . .
O3 Sn1 O2 76.78(6) . .
O3 Sn1 O2 75.03(6) 3_655 .
O4 Sn1 O2 124.39(7) 3_655 .
O4 Sn1 O2 138.81(7) . .
O1 Sn1 O2 72.38(6) 3_655 3_655
O1 Sn1 O2 141.15(6) . 3_655
O3 Sn1 O2 75.03(6) . 3_655
O3 Sn1 O2 76.78(6) 3_655 3_655
O4 Sn1 O2 138.81(7) 3_655 3_655
O4 Sn1 O2 124.39(7) . 3_655
O2 Sn1 O2 70.53(9) . 3_655

loop_
_geom_bond_atom_site_label_1
_geom_bond_atom_site_label_2
_geom_bond_distance
_geom_bond_site_symmetry_2
C1 O1 1.286(3) .
C1 N1 1.363(3) .
C1 C2 1.412(4) .
C2 C3 1.376(4) .
C2 H2 0.9500 .
C3 C4 1.387(5) .
C3 H3 0.9500 .
C4 C5 1.367(4) .
C4 H4 0.9500 .
C5 N1 1.366(3) .
C5 C6 1.511(4) .
C6 O5 1.231(3) .
C6 N3 1.336(4) .
C7 N3 1.474(4) .
C7 C8 1.527(6) .
C7 H7A 0.9900 .
C7 H7B 0.9900 .
C8 C8 1.501(7) 3_655
C8 H8A 0.9900 .
C8 H8B 0.9900 .
C9 N3 1.466(3) .
C9 C10 1.530(4) .
C9 H9A 0.9900 .
C9 H9B 0.9900 .
C10 C11 1.524(4) .
C10 H10A 0.9900 .
C10 H10B 0.9900 .
C11 N4 1.464(4) .
C11 H11A 0.9900 .
C11 H11B 0.9900 .
C12 O6 1.229(3) .
C12 N4 1.329(4) .
C12 C13 1.499(4) .
C13 C14 1.367(4) .
C13 N2 1.370(3) .
C14 C15 1.403(4) .
C14 H14 0.9500 .
C15 C16 1.364(4) .
C15 H15 0.9500 .
C16 C17 1.414(3) .
C16 H16 0.9500 .
C17 O4 1.274(3) .
C17 N2 1.364(3) .
N1 O2 1.351(3) .
N2 O3 1.355(3) .
N4 H4A 0.8800 .
O1 Sn1 2.1429(16) .
O2 Sn1 2.2130(17) .
O3 Sn1 2.1617(17) .
O4 Sn1 2.1896(15) .
O7W H7WA 0.87(4) .
O7W H7WB 0.84(5) .
Sn1 O1 2.1428(16) 3_655
Sn1 O3 2.1617(17) 3_655
Sn1 O4 2.1896(15) 3_655
Sn1 O2 2.2130(17) 3_655
